data_7109124
loop_
_publ_author_name
'Xiao-Li Hu'
'Chun-Yi Sun'
'Chao Qin'
'Xin-Long Wang'
'Hai-Ning Wang'
'En-Long Zhou'
'Wen-E Li'
'Zhong-Min Su'

_publ_section_title
;
 Iodine-templated assembly of unprecedented 3d-4f metal-organic frameworks
 as photocatalysts for hydrogen generation
;
_journal_name_full Chem.Commun.
_journal_page_first 3564
_journal_paper_doi 10.1039/c3cc39173f
_journal_volume 49
_journal_year 2013
_chemical_formula_moiety 'C42 H36 Cu5 I8 N6 O34 Eu2'
_chemical_formula_sum 'C42 H36 Cu5 Eu2 I8 N6 O34'
_chemical_formula_weight 2805.59
_chemical_name_systematic
;
?
;
_space_group_IT_number 14
_symmetry_cell_setting monoclinic
_symmetry_Int_Tables_number 14
_symmetry_space_group_name_Hall '-P 2ybc'
_symmetry_space_group_name_H-M 'P 1 21/c 1'
_atom_sites_solution_hydrogens geom
_atom_sites_solution_primary direct
_atom_sites_solution_secondary difmap
_audit_creation_method SHELXL-97
_cell_angle_alpha 90.00
_cell_angle_beta 104.799(5)
_cell_angle_gamma 90.00
_cell_formula_units_Z 2
_cell_length_a 12.380(2)
_cell_length_b 13.575(5)
_cell_length_c 22.507(5)
_cell_measurement_reflns_used 17820
_cell_measurement_temperature 296(2)
_cell_measurement_theta_max 25.00
_cell_measurement_theta_min 1.70
_cell_volume 3657.0(17)
_computing_cell_refinement 'SAINT (Bruker, 1999)'
_computing_data_collection 'SMART (Bruker, 1997)'
_computing_data_reduction SAINT
_computing_molecular_graphics 'SHELXTL-PLUS (Sheldrick, 1990)'
_computing_publication_material SHELXL-97
_computing_structure_refinement 'SHELXL-97 (Sheldrick, 1997)'
_computing_structure_solution 'SHELXS-97 (Sheldrick, 1997)'
_diffrn_ambient_temperature 296(2)
_diffrn_measured_fraction_theta_full 1.000
_diffrn_measured_fraction_theta_max 1.000
_diffrn_measurement_device_type 'Bruker APEX CCD area-detector'
_diffrn_measurement_method '\w scans'
_diffrn_radiation_monochromator graphite
_diffrn_radiation_source 'fine-focus sealed tube'
_diffrn_radiation_type MoK\a
_diffrn_radiation_wavelength 0.71073
_diffrn_reflns_av_R_equivalents 0.0524
_diffrn_reflns_limit_h_max 9
_diffrn_reflns_limit_h_min -14
_diffrn_reflns_limit_k_max 16
_diffrn_reflns_limit_k_min -12
_diffrn_reflns_limit_l_max 26
_diffrn_reflns_limit_l_min -23
_diffrn_reflns_number 17820
_diffrn_reflns_theta_full 25.00
_diffrn_reflns_theta_max 25.00
_diffrn_reflns_theta_min 1.70
_exptl_absorpt_coefficient_mu 6.577
_exptl_absorpt_correction_T_max 0.2901
_exptl_absorpt_correction_T_min 0.2603
_exptl_absorpt_correction_type multi-scan
_exptl_absorpt_process_details 'SADABS (Sheldrick, 1996)'
_exptl_crystal_colour black
_exptl_crystal_density_diffrn 2.548
_exptl_crystal_density_method 'not measured'
_exptl_crystal_description block
_exptl_crystal_F_000 2594
_exptl_crystal_size_max 0.28
_exptl_crystal_size_mid 0.27
_exptl_crystal_size_min 0.25
_refine_diff_density_max 1.337
_refine_diff_density_min -1.058
_refine_diff_density_rms 0.148
_refine_ls_extinction_method none
_refine_ls_goodness_of_fit_ref 1.062
_refine_ls_hydrogen_treatment constr
_refine_ls_matrix_type full
_refine_ls_number_parameters 496
_refine_ls_number_reflns 6443
_refine_ls_number_restraints 84
_refine_ls_restrained_S_all 1.130
_refine_ls_R_factor_all 0.0580
_refine_ls_R_factor_gt 0.0397
_refine_ls_shift/su_max 0.001
_refine_ls_shift/su_mean 0.000
_refine_ls_structure_factor_coef Fsqd
_refine_ls_weighting_details 'calc w=1/[\s^2^(Fo^2^)+(0.0383P)^2^+5.7899P] where P=(Fo^2^+2Fc^2^)/3'
_refine_ls_weighting_scheme calc
_refine_ls_wR_factor_gt 0.0876
_refine_ls_wR_factor_ref 0.0959
_reflns_number_gt 4982
_reflns_number_total 6443
_reflns_threshold_expression >2sigma(I)
_cod_data_source_file c3cc39173f.txt
_cod_data_source_block www1
_cod_original_sg_symbol_H-M 'P 21/c'
_cod_database_code 7109124
_diffrn_reflns_av_uniti/neti 0.0536

loop_
_symmetry_equiv_pos_as_xyz
'x, y, z'
'-x, y+1/2, -z+1/2'
'-x, -y, -z'
'x, -y-1/2, z-1/2'

loop_
_atom_site_label
_atom_site_type_symbol
_atom_site_fract_x
_atom_site_fract_y
_atom_site_fract_z
_atom_site_U_iso_or_equiv
_atom_site_adp_type
_atom_site_occupancy
_atom_site_symmetry_multiplicity
_atom_site_calc_flag
_atom_site_refinement_flags
_atom_site_disorder_assembly
_atom_site_disorder_group
Eu1 Eu 0.25707(2) 0.49079(2) 0.486865(13) 0.01361(10) Uani 1 1 d . . .
Cu1 Cu 0.01316(6) 0.39810(6) 0.52801(3) 0.01732(18) Uani 1 1 d . . .
Cu2A Cu 0.6143(5) 0.3170(3) 0.2437(2) 0.0320(9) Uani 0.50 1 d PU . 1
Cu2B Cu 0.6215(5) 0.2853(3) 0.2564(2) 0.0306(9) Uani 0.50 1 d PU . 2
Cu3A Cu 0.5065(3) 0.0004(3) 0.51251(12) 0.0151(7) Uani 0.40 1 d PU . 1
Cu3B Cu 0.4820(7) -0.0016(7) 0.4631(4) 0.013(2) Uani 0.10 1 d PU . 2
I1A I 0.0723(3) 0.5575(4) 0.1709(2) 0.0763(8) Uani 0.50 1 d P A 1
I2A I 0.3460(3) 0.5964(2) 0.1766(2) 0.0800(10) Uani 0.40 1 d P B 1
I3A I 0.5876(2) 0.56773(15) 0.17214(13) 0.0673(6) Uani 0.50 1 d P B 1
I4A I 0.8168(4) 0.5690(5) 0.1746(3) 0.0917(11) Uani 0.50 1 d P B 1
I1B I 0.1054(4) 0.5492(5) 0.1684(3) 0.1067(15) Uani 0.50 1 d P C 2
I2B I 0.33469(18) 0.54816(15) 0.17286(10) 0.0729(5) Uani 0.60 1 d P C 2
I3B I 0.5793(2) 0.51535(17) 0.16939(13) 0.0737(6) Uani 0.50 1 d P . 2
I4B I 0.8508(3) 0.5505(4) 0.1734(2) 0.0738(8) Uani 0.50 1 d P D 2
C1 C 0.3911(6) 0.2828(7) 0.2262(3) 0.039(2) Uani 1 1 d . . .
C2 C 0.2826(8) 0.2900(8) 0.2277(4) 0.064(3) Uani 1 1 d U . .
H2A H 0.2260 0.2670 0.1950 0.077 Uiso 1 1 calc R . .
C3 C 0.2574(7) 0.3319(7) 0.2780(4) 0.057(2) Uani 1 1 d U . .
H3A H 0.1836 0.3346 0.2804 0.069 Uiso 1 1 calc R . .
C4 C 0.3404(6) 0.3696(6) 0.3247(3) 0.0313(18) Uani 1 1 d . . .
C5 C 0.4486(6) 0.3636(6) 0.3194(3) 0.0307(18) Uani 1 1 d . . .
H5A H 0.5060 0.3894 0.3506 0.037 Uiso 1 1 calc R . .
C6 C 0.4266(6) 0.2362(7) 0.1746(3) 0.042(2) Uani 1 1 d . . .
C7 C 0.3098(6) 0.4133(5) 0.3789(3) 0.0236(15) Uani 1 1 d . . .
C8 C 0.1551(6) 0.8208(6) 0.2353(3) 0.0358(19) Uani 1 1 d . . .
C9 C 0.0504(6) 0.8158(8) 0.2426(4) 0.060(3) Uani 1 1 d . . .
H9A H -0.0090 0.8459 0.2148 0.073 Uiso 1 1 calc R . .
C10 C 0.0341(6) 0.7645(7) 0.2929(4) 0.046(2) Uani 1 1 d U . .
H10A H -0.0371 0.7603 0.2993 0.055 Uiso 1 1 calc R . .
C11 C 0.1224(5) 0.7201(5) 0.3331(3) 0.0260(16) Uani 1 1 d . . .
C12 C 0.2270(6) 0.7300(6) 0.3226(3) 0.0333(19) Uani 1 1 d . . .
H12A H 0.2882 0.7012 0.3499 0.040 Uiso 1 1 calc R . .
C13 C 0.1849(6) 0.8714(7) 0.1827(3) 0.043(2) Uani 1 1 d . . .
C14 C 0.1111(6) 0.6608(5) 0.3872(3) 0.0231(15) Uani 1 1 d . . .
C15 C 0.2815(6) -0.0354(5) 0.4992(4) 0.0344(18) Uani 1 1 d . . .
C16 C 0.1731(6) -0.0225(6) 0.4998(5) 0.052(3) Uani 1 1 d . . .
H16A H 0.1264 -0.0763 0.4993 0.062 Uiso 1 1 calc R . .
C17 C 0.1336(7) 0.0729(6) 0.5012(4) 0.046(2) Uani 1 1 d . . .
H17A H 0.0598 0.0834 0.5021 0.055 Uiso 1 1 calc R . .
C18 C 0.2027(5) 0.1516(5) 0.5011(3) 0.0241(15) Uani 1 1 d . . .
C19 C 0.3104(6) 0.1327(6) 0.5001(4) 0.0374(19) Uani 1 1 d U . .
H19A H 0.3578 0.1857 0.4997 0.045 Uiso 1 1 calc R . .
C20 C 0.1650(5) 0.2569(5) 0.5015(3) 0.0200(14) Uani 1 1 d . . .
C21 C 0.3368(6) -0.1323(5) 0.4987(4) 0.042(2) Uani 1 1 d . . .
N1 N 0.4740(5) 0.3217(5) 0.2705(3) 0.0325(15) Uani 1 1 d . . .
N2 N 0.2428(5) 0.7800(5) 0.2743(3) 0.0325(15) Uani 1 1 d . . .
N3 N 0.3507(5) 0.0424(4) 0.4997(3) 0.0379(16) Uani 1 1 d U . .
O1 O 0.5295(4) 0.2365(5) 0.1781(2) 0.0479(15) Uani 1 1 d U . .
O2 O 0.3556(4) 0.1985(5) 0.1317(3) 0.0553(17) Uani 1 1 d U . .
O3 O 0.3873(4) 0.4475(4) 0.4228(2) 0.0323(12) Uani 1 1 d . . .
O4 O 0.2116(4) 0.4159(4) 0.3807(2) 0.0312(12) Uani 1 1 d . . .
O5 O 0.1120(5) 0.9152(5) 0.1441(3) 0.0609(17) Uani 1 1 d U . .
O6 O 0.2855(4) 0.8679(4) 0.1806(2) 0.0450(15) Uani 1 1 d . . .
O7 O 0.1948(4) 0.6155(3) 0.4154(2) 0.0261(11) Uani 1 1 d . . .
O8 O 0.0168(4) 0.6627(4) 0.3994(2) 0.0311(12) Uani 1 1 d . . .
O9 O 0.2830(4) -0.2089(4) 0.4970(3) 0.0526(16) Uani 1 1 d U . .
O10 O 0.4378(5) -0.1315(4) 0.4980(3) 0.0553(16) Uani 1 1 d U . .
O11 O 0.0695(4) 0.2705(3) 0.5089(2) 0.0303(12) Uani 1 1 d . . .
O12 O 0.2323(4) 0.3201(3) 0.4947(2) 0.0253(11) Uani 1 1 d . . .
O13 O 0.0559(3) 0.4739(3) 0.46216(17) 0.0147(9) Uani 1 1 d . . .
H9 H 0.0329 0.4445 0.4205 0.022 Uiso 1 1 d R . .
O1W O 0.3997(4) 0.6199(4) 0.5109(3) 0.0402(13) Uani 1 1 d . . .
H1 H 0.4004 0.6562 0.4728 0.060 Uiso 1 1 d R . .
H2 H 0.3819 0.6661 0.5412 0.060 Uiso 1 1 d R . .
O2W O 0.4260(4) 0.4294(4) 0.5593(2) 0.0426(15) Uani 1 1 d . . .
H3 H 0.4903 0.4715 0.5569 0.064 Uiso 1 1 d R . .
H4 H 0.4160 0.4315 0.6016 0.064 Uiso 1 1 d R . .
O3W O 0.2030(4) 0.4469(3) 0.58509(19) 0.0274(11) Uani 1 1 d . . .
H5 H 0.2045 0.5038 0.6130 0.041 Uiso 1 1 d R . .
H6 H 0.2474 0.3920 0.6082 0.041 Uiso 1 1 d R . .
O4W O 0.1788(4) 0.6370(3) 0.5344(2) 0.0326(12) Uani 1 1 d . . .
H7 H 0.2083 0.7019 0.5257 0.049 Uiso 1 1 d R . .
H8 H 0.1874 0.6302 0.5792 0.049 Uiso 1 1 d R . .

loop_
_atom_site_aniso_label
_atom_site_aniso_U_11
_atom_site_aniso_U_22
_atom_site_aniso_U_33
_atom_site_aniso_U_23
_atom_site_aniso_U_13
_atom_site_aniso_U_12
Eu1 0.01319(17) 0.01418(17) 0.01498(16) 0.00065(14) 0.00636(11) 0.00085(14)
Cu1 0.0181(4) 0.0142(4) 0.0234(4) 0.0062(3) 0.0121(3) 0.0037(3)
Cu2A 0.0237(14) 0.045(2) 0.0318(18) -0.0201(15) 0.0149(13) -0.0049(16)
Cu2B 0.0230(13) 0.042(2) 0.0310(17) -0.0175(14) 0.0145(12) -0.0039(15)
Cu3A 0.0154(9) 0.0139(8) 0.0158(14) -0.0005(11) 0.0038(10) 0.0019(6)
Cu3B 0.013(2) 0.013(2) 0.013(2) -0.0001(11) 0.0031(12) 0.0001(10)
I1A 0.059(2) 0.0867(18) 0.0864(15) -0.0038(12) 0.0242(16) -0.0069(17)
I2A 0.0484(13) 0.0709(19) 0.129(2) -0.0259(19) 0.0369(13) -0.0166(15)
I3A 0.0542(11) 0.0706(14) 0.0803(11) -0.0030(13) 0.0233(8) 0.0030(12)
I4A 0.058(2) 0.117(3) 0.1072(17) 0.0019(17) 0.0334(17) 0.0173(16)
I1B 0.055(2) 0.136(3) 0.137(2) -0.0196(18) 0.0386(18) 0.0049(19)
I2B 0.0525(10) 0.0933(15) 0.0746(10) -0.0009(12) 0.0195(7) 0.0069(11)
I3B 0.0410(9) 0.0902(16) 0.0943(13) 0.0052(16) 0.0253(8) -0.0009(13)
I4B 0.062(2) 0.086(2) 0.0775(13) 0.0075(13) 0.0261(17) 0.0072(16)
C1 0.022(4) 0.065(6) 0.035(4) -0.029(4) 0.014(3) -0.011(4)
C2 0.049(4) 0.091(5) 0.054(4) -0.029(4) 0.016(4) -0.003(4)
C3 0.039(4) 0.081(5) 0.057(4) -0.026(4) 0.022(3) -0.001(4)
C4 0.022(4) 0.047(5) 0.027(4) -0.015(4) 0.011(3) -0.001(3)
C5 0.023(4) 0.046(5) 0.025(4) -0.020(3) 0.009(3) -0.005(3)
C6 0.025(4) 0.063(6) 0.039(4) -0.033(4) 0.011(4) -0.012(4)
C7 0.024(4) 0.028(4) 0.021(4) -0.005(3) 0.010(3) -0.001(3)
C8 0.027(4) 0.056(5) 0.027(4) 0.026(4) 0.012(3) 0.004(4)
C9 0.023(4) 0.111(9) 0.050(5) 0.051(6) 0.013(4) 0.010(5)
C10 0.031(4) 0.065(4) 0.044(4) 0.026(3) 0.013(3) -0.001(3)
C11 0.020(4) 0.038(4) 0.022(4) 0.011(3) 0.011(3) 0.006(3)
C12 0.020(4) 0.055(5) 0.027(4) 0.017(4) 0.010(3) 0.005(4)
C13 0.024(4) 0.077(7) 0.029(4) 0.030(4) 0.008(3) 0.012(4)
C14 0.029(4) 0.022(4) 0.022(4) 0.010(3) 0.013(3) 0.000(3)
C15 0.027(4) 0.020(4) 0.061(5) 0.002(4) 0.020(4) 0.000(3)
C16 0.025(4) 0.020(4) 0.115(8) -0.004(5) 0.029(5) -0.002(3)
C17 0.027(4) 0.021(4) 0.097(7) 0.000(4) 0.029(5) 0.001(3)
C18 0.019(4) 0.013(3) 0.044(4) 0.000(3) 0.017(3) 0.007(3)
C19 0.036(3) 0.028(3) 0.050(3) -0.001(2) 0.014(2) -0.001(2)
C20 0.022(4) 0.014(3) 0.026(4) 0.001(3) 0.011(3) 0.001(3)
C21 0.024(4) 0.019(4) 0.086(6) 0.002(4) 0.020(4) -0.003(3)
N1 0.023(3) 0.049(4) 0.029(3) -0.018(3) 0.013(3) -0.008(3)
N2 0.023(3) 0.049(4) 0.027(3) 0.020(3) 0.008(3) 0.006(3)
N3 0.029(3) 0.020(3) 0.068(4) 0.002(3) 0.019(3) 0.003(2)
O1 0.033(3) 0.069(3) 0.045(3) -0.032(3) 0.017(2) -0.005(3)
O2 0.042(3) 0.076(4) 0.050(3) -0.038(3) 0.016(3) -0.012(3)
O3 0.020(3) 0.052(3) 0.026(3) -0.020(2) 0.006(2) -0.005(2)
O4 0.022(3) 0.048(3) 0.026(3) -0.011(2) 0.011(2) -0.004(2)
O5 0.051(3) 0.080(3) 0.053(3) 0.028(2) 0.015(2) 0.000(2)
O6 0.031(3) 0.072(4) 0.035(3) 0.034(3) 0.014(2) 0.009(3)
O7 0.023(3) 0.028(3) 0.030(3) 0.014(2) 0.011(2) 0.009(2)
O8 0.024(3) 0.038(3) 0.038(3) 0.020(2) 0.019(2) 0.009(2)
O9 0.044(3) 0.026(3) 0.092(4) -0.001(3) 0.025(3) -0.003(2)
O10 0.037(3) 0.030(3) 0.102(4) 0.000(3) 0.025(3) 0.003(2)
O11 0.028(3) 0.014(2) 0.056(3) 0.006(2) 0.024(2) 0.006(2)
O12 0.027(3) 0.013(2) 0.040(3) -0.001(2) 0.017(2) -0.002(2)
O13 0.015(2) 0.017(2) 0.013(2) -0.0021(17) 0.0055(17) 0.0021(18)
O1W 0.030(3) 0.019(3) 0.068(4) -0.002(3) 0.007(3) 0.001(2)
O2W 0.025(3) 0.061(4) 0.038(3) 0.029(3) 0.001(2) -0.006(3)
O3W 0.038(3) 0.027(3) 0.019(2) 0.004(2) 0.011(2) 0.011(2)
O4W 0.049(3) 0.020(3) 0.036(3) -0.006(2) 0.023(2) -0.008(2)

loop_
_atom_type_symbol
_atom_type_description
_atom_type_scat_dispersion_real
_atom_type_scat_dispersion_imag
_atom_type_scat_source
C C 0.0033 0.0016 'International Tables Vol C Tables 4.2.6.8 and 6.1.1.4'
H H 0.0000 0.0000 'International Tables Vol C Tables 4.2.6.8 and 6.1.1.4'
Cu Cu 0.3201 1.2651 'International Tables Vol C Tables 4.2.6.8 and 6.1.1.4'
I I -0.4742 1.8119 'International Tables Vol C Tables 4.2.6.8 and 6.1.1.4'
N N 0.0061 0.0033 'International Tables Vol C Tables 4.2.6.8 and 6.1.1.4'
O O 0.0106 0.0060 'International Tables Vol C Tables 4.2.6.8 and 6.1.1.4'
Eu Eu -0.1578 3.6682 'International Tables Vol C Tables 4.2.6.8 and 6.1.1.4'

loop_
_geom_angle_atom_site_label_1
_geom_angle_atom_site_label_2
_geom_angle_atom_site_label_3
_geom_angle
_geom_angle_site_symmetry_1
_geom_angle_site_symmetry_3
O7 Eu1 O12 137.97(16) . .
O7 Eu1 O13 76.73(14) . .
O12 Eu1 O13 77.13(14) . .
O7 Eu1 O2W 141.65(16) . .
O12 Eu1 O2W 73.74(17) . .
O13 Eu1 O2W 140.84(15) . .
O7 Eu1 O1W 74.02(17) . .
O12 Eu1 O1W 142.18(16) . .
O13 Eu1 O1W 139.50(15) . .
O2W Eu1 O1W 69.56(17) . .
O7 Eu1 O3 85.44(16) . .
O12 Eu1 O3 85.82(16) . .
O13 Eu1 O3 128.63(14) . .
O2W Eu1 O3 74.70(17) . .
O1W Eu1 O3 76.14(17) . .
O7 Eu1 O4 71.61(17) . .
O12 Eu1 O4 70.86(16) . .
O13 Eu1 O4 77.10(14) . .
O2W Eu1 O4 116.07(18) . .
O1W Eu1 O4 118.13(18) . .
O3 Eu1 O4 51.53(14) . .
O7 Eu1 O3W 131.14(15) . .
O12 Eu1 O3W 68.58(15) . .
O13 Eu1 O3W 72.12(14) . .
O2W Eu1 O3W 73.19(15) . .
O1W Eu1 O3W 108.13(17) . .
O3 Eu1 O3W 143.33(16) . .
O4 Eu1 O3W 133.24(16) . .
O7 Eu1 O4W 68.34(16) . .
O12 Eu1 O4W 131.49(15) . .
O13 Eu1 O4W 72.09(14) . .
O2W Eu1 O4W 109.62(18) . .
O1W Eu1 O4W 71.40(16) . .
O3 Eu1 O4W 142.62(16) . .
O4 Eu1 O4W 133.74(16) . .
O3W Eu1 O4W 66.76(15) . .
O7 Eu1 C7 77.78(18) . .
O12 Eu1 C7 76.40(17) . .
O13 Eu1 C7 102.36(16) . .
O2W Eu1 C7 95.65(19) . .
O1W Eu1 C7 98.17(19) . .
O3 Eu1 C7 26.29(16) . .
O4 Eu1 C7 25.26(15) . .
O3W Eu1 C7 144.93(18) . .
O4W Eu1 C7 146.08(17) . .
O7 Eu1 Cu1 106.28(11) . .
O12 Eu1 Cu1 60.15(11) . .
O13 Eu1 Cu1 31.27(9) . .
O2W Eu1 Cu1 109.87(12) . .
O1W Eu1 Cu1 142.89(13) . .
O3 Eu1 Cu1 140.76(11) . .
O4 Eu1 Cu1 95.95(11) . .
O3W Eu1 Cu1 43.09(11) . .
O4W Eu1 Cu1 74.45(11) . .
C7 Eu1 Cu1 118.44(14) . .
O7 Eu1 Cu1 59.73(11) . 3_566
O12 Eu1 Cu1 106.47(11) . 3_566
O13 Eu1 Cu1 30.97(10) . 3_566
O2W Eu1 Cu1 145.01(13) . 3_566
O1W Eu1 Cu1 108.70(11) . 3_566
O3 Eu1 Cu1 140.05(11) . 3_566
O4 Eu1 Cu1 95.93(11) . 3_566
O3W Eu1 Cu1 74.58(10) . 3_566
O4W Eu1 Cu1 43.40(11) . 3_566
C7 Eu1 Cu1 118.73(14) . 3_566
Cu1 Eu1 Cu1 49.58(3) . 3_566
O8 Cu1 O11 88.0(2) 3_566 .
O8 Cu1 O13 95.63(18) 3_566 3_566
O11 Cu1 O13 173.36(19) . 3_566
O8 Cu1 O13 171.9(2) 3_566 .
O11 Cu1 O13 96.69(18) . .
O13 Cu1 O13 80.39(17) 3_566 .
O8 Cu1 Cu1 135.54(15) 3_566 3_566
O11 Cu1 Cu1 136.47(14) . 3_566
O13 Cu1 Cu1 40.32(11) 3_566 3_566
O13 Cu1 Cu1 40.08(11) . 3_566
O8 Cu1 Eu1 135.60(14) 3_566 .
O11 Cu1 Eu1 83.30(13) . .
O13 Cu1 Eu1 97.86(12) 3_566 .
O13 Cu1 Eu1 39.29(11) . .
Cu1 Cu1 Eu1 65.26(3) 3_566 .
O8 Cu1 Eu1 83.36(13) 3_566 3_566
O11 Cu1 Eu1 136.41(14) . 3_566
O13 Cu1 Eu1 39.12(12) 3_566 3_566
O13 Cu1 Eu1 97.58(11) . 3_566
Cu1 Cu1 Eu1 65.16(3) 3_566 3_566
Eu1 Cu1 Eu1 130.42(3) . 3_566
O1 Cu2A O6 165.9(3) . 2_645
O1 Cu2A N2 92.3(3) . 2_645
O6 Cu2A N2 82.3(3) 2_645 2_645
O1 Cu2A N1 84.4(3) . .
O6 Cu2A N1 97.7(3) 2_645 .
N2 Cu2A N1 166.2(3) 2_645 .
O6 Cu2B O1 163.1(3) 2_645 .
O6 Cu2B N2 83.0(3) 2_645 2_645
O1 Cu2B N2 91.4(3) . 2_645
O6 Cu2B N1 97.9(3) 2_645 .
O1 Cu2B N1 83.2(3) . .
N2 Cu2B N1 163.9(3) 2_645 .
Cu3A Cu3A O10 85.1(8) 3_656 3_656
Cu3A Cu3A N3 83.5(7) 3_656 3_656
O10 Cu3A N3 83.8(3) 3_656 3_656
Cu3A Cu3A N3 80.4(7) 3_656 .
O10 Cu3A N3 94.7(3) 3_656 .
N3 Cu3A N3 163.98(16) 3_656 .
Cu3A Cu3A O10 79.0(8) 3_656 .
O10 Cu3A O10 164.04(16) 3_656 .
N3 Cu3A O10 94.3(3) 3_656 .
N3 Cu3A O10 82.7(3) . .
Cu3B Cu3B O10 70.1(7) 3_656 .
Cu3B Cu3B N3 67.8(6) 3_656 .
O10 Cu3B N3 77.6(4) . .
Cu3B Cu3B N3 67.0(6) 3_656 3_656
O10 Cu3B N3 87.3(4) . 3_656
N3 Cu3B N3 134.9(5) . 3_656
Cu3B Cu3B O10 65.0(6) 3_656 3_656
O10 Cu3B O10 135.1(5) . 3_656
N3 Cu3B O10 85.6(4) . 3_656
N3 Cu3B O10 75.6(4) 3_656 3_656
Cu3B Cu3B I3B 173.8(9) 3_656 2_645
O10 Cu3B I3B 115.8(4) . 2_645
N3 Cu3B I3B 111.0(4) . 2_645
N3 Cu3B I3B 113.8(4) 3_656 2_645
O10 Cu3B I3B 109.1(4) 3_656 2_645
I4A I3A I2A 171.76(16) . .
I1B I2B I3B 171.29(18) . .
Cu3B I3B I2B 92.11(19) 2_655 .
N1 C1 C2 121.8(7) . .
N1 C1 C6 115.2(6) . .
C2 C1 C6 122.9(7) . .
C1 C2 C3 119.0(8) . .
C1 C2 H2A 120.5 . .
C3 C2 H2A 120.5 . .
C4 C3 C2 120.4(8) . .
C4 C3 H3A 119.8 . .
C2 C3 H3A 119.8 . .
C3 C4 C5 117.8(6) . .
C3 C4 C7 118.7(6) . .
C5 C4 C7 123.4(6) . .
N1 C5 C4 122.1(6) . .
N1 C5 H5A 118.9 . .
C4 C5 H5A 118.9 . .
O2 C6 O1 123.9(7) . .
O2 C6 C1 119.6(7) . .
O1 C6 C1 116.6(6) . .
O4 C7 O3 121.3(6) . .
O4 C7 C4 119.9(6) . .
O3 C7 C4 118.7(6) . .
O4 C7 Eu1 61.3(3) . .
O3 C7 Eu1 60.1(3) . .
C4 C7 Eu1 177.4(5) . .
N2 C8 C9 123.1(6) . .
N2 C8 C13 112.9(6) . .
C9 C8 C13 124.0(7) . .
C8 C9 C10 118.0(7) . .
C8 C9 H9A 121.0 . .
C10 C9 H9A 121.0 . .
C11 C10 C9 120.2(7) . .
C11 C10 H10A 119.9 . .
C9 C10 H10A 119.9 . .
C10 C11 C12 118.0(6) . .
C10 C11 C14 123.4(6) . .
C12 C11 C14 118.5(6) . .
N2 C12 C11 121.7(6) . .
N2 C12 H12A 119.1 . .
C11 C12 H12A 119.1 . .
O5 C13 O6 123.0(7) . .
O5 C13 C8 119.7(7) . .
O6 C13 C8 117.3(6) . .
O7 C14 O8 126.8(6) . .
O7 C14 C11 116.6(6) . .
O8 C14 C11 116.6(6) . .
C16 C15 N3 121.5(7) . .
C16 C15 C21 125.0(7) . .
N3 C15 C21 113.4(6) . .
C15 C16 C17 118.4(7) . .
C15 C16 H16A 120.8 . .
C17 C16 H16A 120.8 . .
C18 C17 C16 120.3(7) . .
C18 C17 H17A 119.8 . .
C16 C17 H17A 119.8 . .
C19 C18 C17 117.8(6) . .
C19 C18 C20 119.0(6) . .
C17 C18 C20 123.1(6) . .
N3 C19 C18 123.1(7) . .
N3 C19 H19A 118.5 . .
C18 C19 H19A 118.5 . .
O12 C20 O11 127.3(6) . .
O12 C20 C18 116.2(6) . .
O11 C20 C18 116.5(6) . .
O9 C21 O10 122.8(7) . .
O9 C21 C15 120.1(7) . .
O10 C21 C15 117.1(6) . .
C1 N1 C5 118.7(6) . .
C1 N1 Cu2A 109.0(5) . .
C5 N1 Cu2A 132.0(5) . .
C1 N1 Cu2B 110.0(5) . .
C5 N1 Cu2B 130.5(5) . .
Cu2A N1 Cu2B 14.75(17) . .
C8 N2 C12 119.0(6) . .
C8 N2 Cu2B 112.2(5) . 2_655
C12 N2 Cu2B 128.1(5) . 2_655
C8 N2 Cu2A 112.4(5) . 2_655
C12 N2 Cu2A 128.3(5) . 2_655
Cu2B N2 Cu2A 14.83(17) 2_655 2_655
C19 N3 C15 118.8(7) . .
C19 N3 Cu3A 129.4(5) . 3_656
C15 N3 Cu3A 111.1(5) . 3_656
C19 N3 Cu3A 128.7(5) . .
C15 N3 Cu3A 111.7(5) . .
Cu3A N3 Cu3A 16.02(16) 3_656 .
C19 N3 Cu3B 126.8(6) . .
C15 N3 Cu3B 109.1(5) . .
Cu3A N3 Cu3B 14.6(2) 3_656 .
Cu3A N3 Cu3B 30.6(3) . .
C19 N3 Cu3B 125.2(6) . 3_656
C15 N3 Cu3B 110.7(5) . 3_656
Cu3A N3 Cu3B 30.5(3) 3_656 3_656
Cu3A N3 Cu3B 14.5(2) . 3_656
Cu3B N3 Cu3B 45.1(5) . 3_656
C6 O1 Cu2A 113.4(5) . .
C6 O1 Cu2B 114.0(5) . .
Cu2A O1 Cu2B 15.12(17) . .
C7 O3 Eu1 93.7(4) . .
C7 O4 Eu1 93.4(4) . .
C13 O6 Cu2B 113.8(5) . 2_655
C13 O6 Cu2A 113.2(4) . 2_655
Cu2B O6 Cu2A 15.03(17) 2_655 2_655
C14 O7 Eu1 143.7(4) . .
C14 O8 Cu1 123.8(4) . 3_566
C21 O10 Cu3A 113.3(5) . 3_656
C21 O10 Cu3A 113.3(5) . .
Cu3A O10 Cu3A 15.96(16) 3_656 .
C21 O10 Cu3B 112.0(5) . .
Cu3A O10 Cu3B 14.9(2) 3_656 .
Cu3A O10 Cu3B 30.8(3) . .
C21 O10 Cu3B 111.3(6) . 3_656
Cu3A O10 Cu3B 30.1(3) 3_656 3_656
Cu3A O10 Cu3B 14.1(2) . 3_656
Cu3B O10 Cu3B 44.9(5) . 3_656
C20 O11 Cu1 124.3(4) . .
C20 O12 Eu1 143.3(4) . .
Cu1 O13 Cu1 99.61(17) 3_566 .
Cu1 O13 Eu1 109.91(17) 3_566 .
Cu1 O13 Eu1 109.44(17) . .
Cu1 O13 H9 115.6 3_566 .
Cu1 O13 H9 115.5 . .
Eu1 O13 H9 106.6 . .
Eu1 O1W H1 109.3 . .
Eu1 O1W H2 109.3 . .
H1 O1W H2 109.5 . .
Eu1 O2W H3 109.2 . .
Eu1 O2W H4 109.5 . .
H3 O2W H4 109.5 . .
Eu1 O3W H5 113.7 . .
Eu1 O3W H6 113.5 . .
H5 O3W H6 109.5 . .
Eu1 O4W H7 114.1 . .
Eu1 O4W H8 113.6 . .
H7 O4W H8 109.5 . .

loop_
_geom_bond_atom_site_label_1
_geom_bond_atom_site_label_2
_geom_bond_distance
_geom_bond_site_symmetry_2
Eu1 O7 2.326(4) .
Eu1 O12 2.350(4) .
Eu1 O13 2.420(4) .
Eu1 O2W 2.447(5) .
Eu1 O1W 2.448(5) .
Eu1 O3 2.493(4) .
Eu1 O4 2.524(4) .
Eu1 O3W 2.539(4) .
Eu1 O4W 2.559(5) .
Eu1 C7 2.871(6) .
Eu1 Cu1 3.6038(9) .
Eu1 Cu1 3.6065(10) 3_566
Cu1 O8 1.949(4) 3_566
Cu1 O11 1.956(4) .
Cu1 O13 1.974(4) 3_566
Cu1 O13 1.984(4) .
Cu1 Cu1 3.0231(17) 3_566
Cu1 Eu1 3.6065(10) 3_566
Cu2A O1 1.919(7) .
Cu2A O6 1.959(7) 2_645
Cu2A N2 1.979(8) 2_645
Cu2A N1 1.979(8) .
Cu2B O6 1.939(7) 2_645
Cu2B O1 1.952(7) .
Cu2B N2 1.974(8) 2_645
Cu2B N1 1.994(8) .
Cu3A Cu3A 0.545(5) 3_656
Cu3A O10 1.945(7) 3_656
Cu3A N3 1.946(7) 3_656
Cu3A N3 1.961(7) .
Cu3A O10 1.974(7) .
Cu3B Cu3B 1.607(19) 3_656
Cu3B O10 2.061(11) .
Cu3B N3 2.089(11) .
Cu3B N3 2.101(11) 3_656
Cu3B O10 2.139(11) 3_656
Cu3B I3B 2.892(10) 2_645
I2A I3A 3.044(4) .
I3A I4A 2.823(5) .
I1B I2B 2.814(5) .
I2B I3B 3.082(3) .
I3B Cu3B 2.892(10) 2_655
C1 N1 1.343(8) .
C1 C2 1.356(10) .
C1 C6 1.484(9) .
C2 C3 1.372(11) .
C2 H2A 0.9300 .
C3 C4 1.368(11) .
C3 H3A 0.9300 .
C4 C5 1.378(9) .
C4 C7 1.490(9) .
C5 N1 1.346(8) .
C5 H5A 0.9300 .
C6 O2 1.239(8) .
C6 O1 1.256(8) .
C7 O4 1.227(7) .
C7 O3 1.274(7) .
C8 N2 1.330(9) .
C8 C9 1.349(10) .
C8 C13 1.494(9) .
C9 C10 1.386(10) .
C9 H9A 0.9300 .
C10 C11 1.368(10) .
C10 H10A 0.9300 .
C11 C12 1.381(9) .
C11 C14 1.496(9) .
C12 N2 1.338(8) .
C12 H12A 0.9300 .
C13 O5 1.234(9) .
C13 O6 1.259(8) .
C14 O7 1.232(8) .
C14 O8 1.267(7) .
C15 C16 1.356(10) .
C15 N3 1.358(9) .
C15 C21 1.485(10) .
C16 C17 1.388(10) .
C16 H16A 0.9300 .
C17 C18 1.369(10) .
C17 H17A 0.9300 .
C18 C19 1.364(9) .
C18 C20 1.504(9) .
C19 N3 1.325(9) .
C19 H19A 0.9300 .
C20 O12 1.232(7) .
C20 O11 1.250(7) .
C21 O9 1.230(9) .
C21 O10 1.254(8) .
N2 Cu2B 1.974(8) 2_655
N2 Cu2A 1.979(8) 2_655
N3 Cu3A 1.946(7) 3_656
N3 Cu3B 2.101(11) 3_656
O6 Cu2B 1.939(7) 2_655
O6 Cu2A 1.959(7) 2_655
O8 Cu1 1.949(4) 3_566
O10 Cu3A 1.945(7) 3_656
O10 Cu3B 2.139(11) 3_656
O13 Cu1 1.974(4) 3_566
O13 H9 0.9907 .
O1W H1 0.9915 .
O1W H2 0.9919 .
O2W H3 0.9917 .
O2W H4 0.9916 .
O3W H5 0.9918 .
O3W H6 0.9914 .
O4W H7 0.9919 .
O4W H8 0.9912 .
